data_7029257
loop_
_publ_author_name
'Visbal, Renso'
'L\'opez-de-Luzuriaga, Jos\'e M'
'Laguna, Antonio'
'Gimeno, M Concepci\'on'

_publ_section_title
;
 Three-coordinate gold(I) N-heterocyclic carbene complexes: a new class of
 strongly luminescent derivatives.
;
_journal_issue 1
_journal_name_full 'Dalton transactions (Cambridge, England : 2003)'
_journal_page_first 328
_journal_page_last 334
_journal_paper_doi 10.1039/c3dt52146j
_journal_volume 43
_journal_year 2014
_chemical_formula_sum 'C59 H64 Au Cl2 F3 N2 O3 P2 S'
_chemical_formula_weight 1267.99
_chemical_name_systematic
;
 ?
;
_space_group_IT_number 2
_symmetry_cell_setting triclinic
_symmetry_space_group_name_Hall '-P 1'
_symmetry_space_group_name_H-M 'P -1'
_atom_sites_solution_hydrogens geom
_atom_sites_solution_primary direct
_atom_sites_solution_secondary difmap
_audit_creation_method SHELXL-97
_cell_angle_alpha 85.6100(10)
_cell_angle_beta 79.8940(10)
_cell_angle_gamma 89.4190(10)
_cell_formula_units_Z 2
_cell_length_a 11.4745(10)
_cell_length_b 12.6486(11)
_cell_length_c 19.5252(16)
_cell_measurement_reflns_used 9891
_cell_measurement_temperature 100(2)
_cell_measurement_theta_max 56.297
_cell_measurement_theta_min 4.495
_cell_volume 2781.6(4)
_computing_cell_refinement 'Bruker XSCANS'
_computing_data_collection 'Bruker XSCANS'
_computing_data_reduction 'Bruker SHELXTL'
_computing_molecular_graphics 'Bruker SHELXTL'
_computing_publication_material 'Bruker SHELXTL'
_computing_structure_refinement 'SHELXL-97 (Sheldrick, 2008)'
_computing_structure_solution 'Bruker SHELXTL'
_diffrn_ambient_temperature 100(2)
_diffrn_measured_fraction_theta_full 0.994
_diffrn_measured_fraction_theta_max 0.994
_diffrn_measurement_device_type 'Bruker p4'
_diffrn_measurement_method '\w scans'
_diffrn_radiation_monochromator graphite
_diffrn_radiation_source 'fine-focus sealed tube'
_diffrn_radiation_type MoK\a
_diffrn_radiation_wavelength 0.71073
_diffrn_reflns_av_R_equivalents 0.0313
_diffrn_reflns_av_sigmaI/netI 0.0387
_diffrn_reflns_limit_h_max 13
_diffrn_reflns_limit_h_min -13
_diffrn_reflns_limit_k_max 15
_diffrn_reflns_limit_k_min -15
_diffrn_reflns_limit_l_max 23
_diffrn_reflns_limit_l_min -23
_diffrn_reflns_number 28157
_diffrn_reflns_theta_full 25.50
_diffrn_reflns_theta_max 25.50
_diffrn_reflns_theta_min 1.06
_exptl_absorpt_coefficient_mu 2.892
_exptl_absorpt_correction_T_max 0.6548
_exptl_absorpt_correction_T_min 0.3909
_exptl_absorpt_correction_type multi-scan
_exptl_absorpt_process_details SADABS
_exptl_crystal_colour pale-green
_exptl_crystal_density_diffrn 1.514
_exptl_crystal_density_method 'not measured'
_exptl_crystal_description tablet
_exptl_crystal_F_000 1284
_exptl_crystal_size_max 0.40
_exptl_crystal_size_mid 0.24
_exptl_crystal_size_min 0.16
_refine_diff_density_max 7.308
_refine_diff_density_min -3.195
_refine_diff_density_rms 0.181
_refine_ls_extinction_method none
_refine_ls_goodness_of_fit_ref 1.174
_refine_ls_hydrogen_treatment constr
_refine_ls_matrix_type full
_refine_ls_number_parameters 642
_refine_ls_number_reflns 10289
_refine_ls_number_restraints 0
_refine_ls_restrained_S_all 1.174
_refine_ls_R_factor_all 0.0752
_refine_ls_R_factor_gt 0.0701
_refine_ls_shift/su_max 0.001
_refine_ls_shift/su_mean 0.000
_refine_ls_structure_factor_coef Fsqd
_refine_ls_weighting_details 'calc w=1/[\s^2^(Fo^2^)+(0.0104P)^2^+53.7368P] where P=(Fo^2^+2Fc^2^)/3'
_refine_ls_weighting_scheme calc
_refine_ls_wR_factor_gt 0.1546
_refine_ls_wR_factor_ref 0.1571
_reflns_number_gt 9512
_reflns_number_total 10289
_reflns_threshold_expression >2\s(I)
_cod_data_source_file c3dt52146j.txt
_cod_data_source_block con212-renso
_cod_depositor_comments
;
The following automatic conversions were performed:

'_symmetry_cell_setting' value 'Triclinic' changed to 'triclinic'
according to
/usr/data/users/saulius/automatic-downloads/current/RSC/lib/dictionaries/cif_core.dic
dictionary named 'cif_core.dic' version 2.4.2 from 2011-04-26.

Automatic conversion script
Id: cif_fix_values 2281 2013-09-26 08:29:07Z andrius 

The following automatic conversions were performed:

'_exptl_absorpt_correction_type' value 'multi-scans' was replaced
with the value 'multi-scan' as specified in the replacement file
'src/cod-tools/trunk/data/replacement-values/replacement_values.lst'.

Automatic conversion script
Id: cif_fix_values 5376 2017-05-30 11:51:03Z andrius 
;
_cod_original_sg_symbol_H-M P-1
_cod_database_code 7029257

loop_
_symmetry_equiv_pos_as_xyz
'x, y, z'
'-x, -y, -z'

loop_
_atom_site_label
_atom_site_type_symbol
_atom_site_fract_x
_atom_site_fract_y
_atom_site_fract_z
_atom_site_U_iso_or_equiv
_atom_site_adp_type
_atom_site_occupancy
_atom_site_symmetry_multiplicity
_atom_site_calc_flag
_atom_site_refinement_flags
_atom_site_disorder_assembly
_atom_site_disorder_group
Au1 Au 0.70860(3) 0.76271(3) 0.728076(18) 0.02497(11) Uani 1 1 d . . .
P1 P 0.7361(2) 0.84198(17) 0.82814(11) 0.0210(5) Uani 1 1 d . . .
P2 P 0.5855(2) 0.62735(17) 0.83333(11) 0.0211(5) Uani 1 1 d . . .
N1 N 0.7091(6) 0.8341(5) 0.5781(4) 0.0200(15) Uani 1 1 d . . .
N2 N 0.7645(6) 0.6693(5) 0.5849(3) 0.0177(14) Uani 1 1 d . . .
C1 C 0.7274(7) 0.7516(6) 0.6222(4) 0.0180(17) Uani 1 1 d . . .
C2 C 0.7180(8) 0.8037(7) 0.5052(4) 0.0234(19) Uani 1 1 d . . .
H2A H 0.7652 0.8560 0.4715 0.028 Uiso 1 1 calc R . .
H2B H 0.6387 0.7964 0.4925 0.028 Uiso 1 1 calc R . .
C3 C 0.7809(8) 0.6970(7) 0.5086(4) 0.0236(19) Uani 1 1 d . . .
H3A H 0.7434 0.6437 0.4847 0.028 Uiso 1 1 calc R . .
H3B H 0.8658 0.7036 0.4876 0.028 Uiso 1 1 calc R . .
C4 C 0.6493(7) 0.9304(6) 0.5991(4) 0.0189(17) Uani 1 1 d . . .
C5 C 0.7162(8) 1.0234(7) 0.5935(5) 0.0233(19) Uani 1 1 d . . .
C6 C 0.6576(9) 1.1157(7) 0.6114(5) 0.030(2) Uani 1 1 d . . .
H6 H 0.7011 1.1801 0.6074 0.036 Uiso 1 1 calc R . .
C7 C 0.5366(9) 1.1163(7) 0.6349(5) 0.030(2) Uani 1 1 d . . .
H7 H 0.4980 1.1806 0.6474 0.036 Uiso 1 1 calc R . .
C8 C 0.4724(8) 1.0243(7) 0.6403(5) 0.030(2) Uani 1 1 d . . .
H8 H 0.3896 1.0257 0.6572 0.035 Uiso 1 1 calc R . .
C9 C 0.5259(8) 0.9285(7) 0.6216(5) 0.0253(19) Uani 1 1 d . . .
C10 C 0.8500(8) 1.0225(7) 0.5688(5) 0.027(2) Uani 1 1 d . . .
H10 H 0.8674 0.9678 0.5341 0.032 Uiso 1 1 calc R . .
C11 C 0.8972(9) 1.1291(7) 0.5318(5) 0.034(2) Uani 1 1 d . . .
H11A H 0.9830 1.1243 0.5162 0.050 Uiso 1 1 calc R . .
H11B H 0.8803 1.1849 0.5643 0.050 Uiso 1 1 calc R . .
H11C H 0.8586 1.1461 0.4914 0.050 Uiso 1 1 calc R . .
C12 C 0.9138(9) 0.9893(8) 0.6291(6) 0.038(2) Uani 1 1 d . . .
H12A H 0.9993 0.9881 0.6121 0.057 Uiso 1 1 calc R . .
H12B H 0.8869 0.9184 0.6491 0.057 Uiso 1 1 calc R . .
H12C H 0.8961 1.0400 0.6650 0.057 Uiso 1 1 calc R . .
C13 C 0.4515(8) 0.8308(7) 0.6251(5) 0.029(2) Uani 1 1 d . . .
H13 H 0.5061 0.7706 0.6120 0.035 Uiso 1 1 calc R . .
C14 C 0.3664(11) 0.8423(11) 0.5730(7) 0.053(3) Uani 1 1 d . . .
H14A H 0.3198 0.7770 0.5760 0.079 Uiso 1 1 calc R . .
H14B H 0.4117 0.8551 0.5256 0.079 Uiso 1 1 calc R . .
H14C H 0.3131 0.9021 0.5838 0.079 Uiso 1 1 calc R . .
C15 C 0.3846(10) 0.8027(9) 0.6989(6) 0.040(3) Uani 1 1 d . . .
H15A H 0.3377 0.7382 0.6995 0.061 Uiso 1 1 calc R . .
H15B H 0.3318 0.8612 0.7138 0.061 Uiso 1 1 calc R . .
H15C H 0.4412 0.7908 0.7309 0.061 Uiso 1 1 calc R . .
C16 C 0.7945(8) 0.5656(6) 0.6118(4) 0.0182(17) Uani 1 1 d . . .
C17 C 0.7080(8) 0.4869(6) 0.6243(4) 0.0205(18) Uani 1 1 d . . .
C18 C 0.7357(8) 0.3879(7) 0.6539(4) 0.0219(18) Uani 1 1 d . . .
H18 H 0.6765 0.3346 0.6665 0.026 Uiso 1 1 calc R . .
C19 C 0.8508(8) 0.3679(7) 0.6650(4) 0.0227(19) Uani 1 1 d . . .
H19 H 0.8694 0.3001 0.6846 0.027 Uiso 1 1 calc R . .
C20 C 0.9375(8) 0.4434(6) 0.6484(4) 0.0205(18) Uani 1 1 d . . .
H20 H 1.0161 0.4262 0.6544 0.025 Uiso 1 1 calc R . .
C21 C 0.9119(7) 0.5462(6) 0.6226(4) 0.0192(17) Uani 1 1 d . . .
C22 C 0.5849(8) 0.5036(7) 0.6060(4) 0.0214(18) Uani 1 1 d . . .
H22 H 0.5856 0.5730 0.5777 0.026 Uiso 1 1 calc R . .
C23 C 0.4892(9) 0.5091(9) 0.6699(5) 0.036(2) Uani 1 1 d . . .
H23A H 0.4123 0.5204 0.6553 0.054 Uiso 1 1 calc R . .
H23B H 0.5061 0.5679 0.6965 0.054 Uiso 1 1 calc R . .
H23C H 0.4873 0.4424 0.6991 0.054 Uiso 1 1 calc R . .
C24 C 0.5575(8) 0.4166(7) 0.5604(5) 0.029(2) Uani 1 1 d . . .
H24A H 0.4786 0.4283 0.5486 0.044 Uiso 1 1 calc R . .
H24B H 0.5598 0.3472 0.5861 0.044 Uiso 1 1 calc R . .
H24C H 0.6166 0.4189 0.5175 0.044 Uiso 1 1 calc R . .
C25 C 1.0079(8) 0.6287(7) 0.6061(5) 0.0233(18) Uani 1 1 d . . .
H25 H 0.9733 0.6949 0.5866 0.028 Uiso 1 1 calc R . .
C26 C 1.0539(10) 0.6548(9) 0.6722(6) 0.042(3) Uani 1 1 d . . .
H26A H 1.1158 0.7092 0.6600 0.063 Uiso 1 1 calc R . .
H26B H 1.0867 0.5906 0.6929 0.063 Uiso 1 1 calc R . .
H26C H 0.9886 0.6812 0.7058 0.063 Uiso 1 1 calc R . .
C27 C 1.1113(9) 0.5946(7) 0.5511(5) 0.032(2) Uani 1 1 d . . .
H27A H 1.1715 0.6507 0.5414 0.047 Uiso 1 1 calc R . .
H27B H 1.0822 0.5823 0.5081 0.047 Uiso 1 1 calc R . .
H27C H 1.1460 0.5292 0.5687 0.047 Uiso 1 1 calc R . .
C28 C 0.6179(7) 0.8076(7) 0.9014(4) 0.0208(18) Uani 1 1 d . . .
C29 C 0.5954(9) 0.8744(7) 0.9576(5) 0.028(2) Uani 1 1 d . . .
H29 H 0.6448 0.9342 0.9579 0.034 Uiso 1 1 calc R . .
C39 C 0.8783(10) 0.7633(9) 0.9241(6) 0.045(3) Uani 1 1 d . . .
H39 H 0.8065 0.7536 0.9566 0.054 Uiso 1 1 calc R . .
C30 C 0.5016(9) 0.8524(7) 1.0119(5) 0.030(2) Uani 1 1 d . . .
H30 H 0.4871 0.8966 1.0497 0.036 Uiso 1 1 calc R . .
C31 C 0.4298(9) 0.7669(7) 1.0111(5) 0.030(2) Uani 1 1 d . . .
H31 H 0.3636 0.7539 1.0474 0.036 Uiso 1 1 calc R . .
C32 C 0.4526(8) 0.6992(7) 0.9578(5) 0.0261(19) Uani 1 1 d . . .
H32 H 0.4029 0.6394 0.9586 0.031 Uiso 1 1 calc R . .
C33 C 0.5481(8) 0.7179(7) 0.9029(4) 0.0216(18) Uani 1 1 d . . .
C34 C 0.8735(9) 0.8052(7) 0.8578(5) 0.029(2) Uani 1 1 d . . .
C35 C 0.9796(8) 0.8274(10) 0.8117(5) 0.042(3) Uani 1 1 d . . .
H35 H 0.9797 0.8638 0.7673 0.051 Uiso 1 1 calc R . .
C36 C 1.0856(10) 0.7947(11) 0.8327(6) 0.051(3) Uani 1 1 d . . .
H36 H 1.1573 0.8013 0.7998 0.061 Uiso 1 1 calc R . .
C37 C 1.0891(11) 0.7533(9) 0.8993(7) 0.050(3) Uani 1 1 d . . .
H37 H 1.1627 0.7376 0.9136 0.060 Uiso 1 1 calc R . .
C38 C 0.9837(11) 0.7346(10) 0.9454(7) 0.055(3) Uani 1 1 d . . .
H38 H 0.9839 0.7025 0.9910 0.066 Uiso 1 1 calc R . .
C40 C 0.7325(9) 0.9865(7) 0.8212(5) 0.029(2) Uani 1 1 d . . .
C41 C 0.6409(12) 1.0354(8) 0.7941(5) 0.044(3) Uani 1 1 d . . .
H41 H 0.5853 0.9945 0.7767 0.052 Uiso 1 1 calc R . .
C42 C 0.6308(14) 1.1447(9) 0.7926(6) 0.057(4) Uani 1 1 d . . .
H42 H 0.5654 1.1784 0.7764 0.069 Uiso 1 1 calc R . .
C43 C 0.7144(14) 1.2051(8) 0.8144(6) 0.060(4) Uani 1 1 d . . .
H43 H 0.7086 1.2803 0.8111 0.072 Uiso 1 1 calc R . .
C44 C 0.8057(13) 1.1566(10) 0.8409(8) 0.064(4) Uani 1 1 d . . .
H44 H 0.8627 1.1981 0.8566 0.077 Uiso 1 1 calc R . .
C45 C 0.8153(11) 1.0479(8) 0.8447(6) 0.045(3) Uani 1 1 d . . .
H45 H 0.8786 1.0146 0.8635 0.055 Uiso 1 1 calc R . .
C46 C 0.7065(8) 0.5513(6) 0.8628(4) 0.0193(17) Uani 1 1 d . . .
C47 C 0.7128(8) 0.5294(7) 0.9334(5) 0.027(2) Uani 1 1 d . . .
H47 H 0.6512 0.5522 0.9683 0.032 Uiso 1 1 calc R . .
C48 C 0.8087(9) 0.4746(8) 0.9525(5) 0.033(2) Uani 1 1 d . . .
H48 H 0.8124 0.4594 1.0005 0.039 Uiso 1 1 calc R . .
C49 C 0.8999(9) 0.4417(8) 0.9015(5) 0.034(2) Uani 1 1 d . . .
H49 H 0.9666 0.4058 0.9147 0.041 Uiso 1 1 calc R . .
C50 C 0.8927(9) 0.4615(8) 0.8314(5) 0.034(2) Uani 1 1 d . . .
H50 H 0.9532 0.4373 0.7965 0.041 Uiso 1 1 calc R . .
C51 C 0.7967(8) 0.5169(7) 0.8125(4) 0.0245(19) Uani 1 1 d . . .
H51 H 0.7928 0.5314 0.7645 0.029 Uiso 1 1 calc R . .
C52 C 0.4592(8) 0.5354(7) 0.8506(4) 0.0241(19) Uani 1 1 d . . .
C53 C 0.4686(9) 0.4286(7) 0.8727(5) 0.029(2) Uani 1 1 d . . .
H53 H 0.5421 0.4017 0.8824 0.035 Uiso 1 1 calc R . .
C54 C 0.3715(9) 0.3611(8) 0.8808(6) 0.037(2) Uani 1 1 d . . .
H54 H 0.3790 0.2885 0.8957 0.045 Uiso 1 1 calc R . .
C55 C 0.2642(9) 0.3995(8) 0.8670(5) 0.033(2) Uani 1 1 d . . .
H55 H 0.1978 0.3535 0.8723 0.040 Uiso 1 1 calc R . .
C56 C 0.2540(9) 0.5066(8) 0.8453(5) 0.033(2) Uani 1 1 d . . .
H56 H 0.1801 0.5337 0.8365 0.040 Uiso 1 1 calc R . .
C57 C 0.3508(8) 0.5730(8) 0.8366(5) 0.031(2) Uani 1 1 d . . .
H57 H 0.3435 0.6453 0.8209 0.037 Uiso 1 1 calc R . .
C58 C 0.1325(6) 0.1800(6) 0.7010(4) 0.0113(14) Uiso 1 1 d . . .
F1A F 0.1850(9) 0.0821(8) 0.6696(6) 0.047(2) Uiso 0.70 1 d P A 1
F2A F 0.0655(7) 0.2044(6) 0.6466(4) 0.0447(18) Uiso 0.90 1 d P A 1
F3A F 0.0625(10) 0.1460(9) 0.7526(6) 0.076(3) Uiso 0.80 1 d P A 1
F1B F 0.183(2) 0.0813(18) 0.7048(14) 0.047(6) Uiso 0.30 1 d P A 2
F2B F 0.038(6) 0.193(5) 0.681(4) 0.040(15) Uiso 0.10 1 d P A 2
F3B F 0.071(3) 0.207(3) 0.7742(19) 0.053(9) Uiso 0.20 1 d P A 2
S1 S 0.2370(3) 0.2750(2) 0.70129(16) 0.0451(7) Uiso 1 1 d . A .
O1A O 0.3119(13) 0.2816(12) 0.6308(7) 0.031(4) Uiso 0.60 1 d P A 1
O2A O 0.1579(11) 0.3561(9) 0.7314(6) 0.030(3) Uiso 0.60 1 d P A 1
O3A O 0.3058(10) 0.2203(10) 0.7494(6) 0.024(3) Uiso 0.60 1 d P A 1
O1B O 0.288(2) 0.3072(18) 0.6319(11) 0.035(6) Uiso 0.40 1 d P A 2
O2B O 0.2038(18) 0.3817(15) 0.7053(11) 0.040(4) Uiso 0.40 1 d P A 2
O3B O 0.3276(16) 0.2546(15) 0.7401(9) 0.024(4) Uiso 0.40 1 d P A 2
Cl2 Cl 0.3344(4) -0.0461(4) 0.8838(3) 0.0904(14) Uani 1 1 d . . .
Cl1 Cl 0.1300(6) 0.0807(6) 0.9339(3) 0.128(2) Uani 1 1 d . . .
C59 C 0.2225(14) 0.0383(11) 0.8634(7) 0.064(4) Uani 1 1 d . . .
H59A H 0.2592 0.1010 0.8345 0.077 Uiso 1 1 calc R . .
H59B H 0.1750 0.0011 0.8349 0.077 Uiso 1 1 calc R . .

loop_
_atom_site_aniso_label
_atom_site_aniso_U_11
_atom_site_aniso_U_22
_atom_site_aniso_U_33
_atom_site_aniso_U_23
_atom_site_aniso_U_13
_atom_site_aniso_U_12
Au1 0.0306(2) 0.02740(19) 0.01882(17) -0.00730(13) -0.00801(13) 0.01583(14)
P1 0.0257(12) 0.0167(10) 0.0193(11) -0.0023(8) -0.0002(9) 0.0026(9)
P2 0.0271(12) 0.0178(11) 0.0159(10) 0.0010(8) 0.0016(9) 0.0067(9)
N1 0.024(4) 0.011(3) 0.026(4) -0.003(3) -0.007(3) 0.003(3)
N2 0.028(4) 0.009(3) 0.016(3) -0.002(3) -0.003(3) 0.003(3)
C1 0.022(4) 0.015(4) 0.016(4) 0.001(3) -0.001(3) 0.003(3)
C2 0.036(5) 0.019(4) 0.016(4) -0.004(3) -0.006(4) 0.005(4)
C3 0.036(5) 0.017(4) 0.016(4) 0.000(3) -0.001(4) 0.002(4)
C4 0.023(4) 0.013(4) 0.020(4) 0.001(3) -0.005(3) 0.005(3)
C5 0.031(5) 0.016(4) 0.023(4) -0.003(3) -0.005(4) 0.007(4)
C6 0.038(6) 0.018(4) 0.030(5) -0.003(4) 0.001(4) 0.006(4)
C7 0.035(5) 0.022(5) 0.030(5) -0.001(4) 0.004(4) 0.012(4)
C8 0.024(5) 0.028(5) 0.034(5) 0.002(4) -0.001(4) 0.009(4)
C9 0.031(5) 0.025(5) 0.021(4) 0.000(4) -0.009(4) 0.009(4)
C10 0.028(5) 0.019(4) 0.033(5) -0.004(4) -0.002(4) 0.001(4)
C11 0.036(6) 0.026(5) 0.037(6) 0.000(4) -0.003(4) 0.003(4)
C12 0.034(6) 0.029(5) 0.052(7) 0.001(5) -0.014(5) 0.000(4)
C13 0.024(5) 0.027(5) 0.037(5) 0.000(4) -0.009(4) 0.003(4)
C14 0.044(7) 0.064(8) 0.053(7) 0.006(6) -0.023(6) -0.012(6)
C15 0.037(6) 0.040(6) 0.040(6) 0.007(5) 0.002(5) -0.005(5)
C16 0.028(5) 0.011(4) 0.016(4) -0.003(3) -0.003(3) 0.005(3)
C17 0.029(5) 0.016(4) 0.018(4) -0.006(3) -0.007(4) 0.005(3)
C18 0.026(5) 0.016(4) 0.021(4) 0.001(3) 0.001(4) -0.002(3)
C19 0.035(5) 0.014(4) 0.019(4) -0.001(3) -0.009(4) 0.008(4)
C20 0.022(4) 0.020(4) 0.019(4) -0.002(3) -0.004(3) 0.008(3)
C21 0.021(4) 0.019(4) 0.017(4) -0.006(3) 0.000(3) 0.005(3)
C22 0.024(5) 0.016(4) 0.024(4) 0.004(3) -0.008(4) -0.002(3)
C23 0.026(5) 0.049(6) 0.034(6) -0.004(5) -0.006(4) 0.000(5)
C24 0.031(5) 0.024(5) 0.036(5) -0.002(4) -0.016(4) -0.003(4)
C25 0.025(5) 0.017(4) 0.028(5) -0.004(3) -0.003(4) 0.002(3)
C26 0.043(6) 0.050(7) 0.036(6) -0.014(5) -0.006(5) -0.014(5)
C27 0.034(5) 0.021(5) 0.035(5) -0.002(4) 0.007(4) -0.006(4)
C28 0.022(4) 0.019(4) 0.018(4) 0.006(3) 0.003(3) 0.007(3)
C29 0.036(5) 0.019(4) 0.027(5) -0.002(4) -0.001(4) 0.003(4)
C39 0.036(6) 0.047(7) 0.053(7) 0.004(5) -0.011(5) 0.013(5)
C30 0.046(6) 0.021(4) 0.019(4) 0.000(3) 0.001(4) 0.014(4)
C31 0.041(6) 0.027(5) 0.018(4) 0.004(4) 0.008(4) 0.010(4)
C32 0.030(5) 0.021(4) 0.025(5) 0.001(4) 0.000(4) 0.006(4)
C33 0.028(5) 0.020(4) 0.016(4) 0.002(3) -0.002(3) 0.010(4)
C34 0.034(5) 0.026(5) 0.028(5) -0.007(4) -0.008(4) 0.003(4)
C35 0.018(5) 0.091(9) 0.018(5) -0.008(5) -0.001(4) 0.007(5)
C36 0.032(6) 0.074(9) 0.048(7) -0.027(6) 0.002(5) 0.001(6)
C37 0.038(6) 0.047(7) 0.068(9) -0.015(6) -0.014(6) 0.012(5)
C38 0.046(7) 0.057(8) 0.061(8) 0.020(6) -0.018(6) 0.000(6)
C40 0.043(6) 0.015(4) 0.021(5) -0.001(3) 0.013(4) 0.001(4)
C41 0.076(8) 0.026(5) 0.028(5) 0.001(4) -0.007(5) 0.012(5)
C42 0.101(11) 0.035(6) 0.035(6) -0.004(5) -0.009(7) 0.034(7)
C43 0.107(12) 0.017(5) 0.037(6) -0.002(5) 0.040(7) 0.001(7)
C44 0.071(9) 0.034(7) 0.073(9) -0.027(6) 0.036(8) -0.016(7)
C45 0.047(7) 0.026(5) 0.056(7) -0.021(5) 0.016(6) -0.002(5)
C46 0.024(4) 0.010(4) 0.022(4) 0.001(3) -0.002(3) 0.001(3)
C47 0.029(5) 0.033(5) 0.018(4) -0.003(4) -0.002(4) 0.011(4)
C48 0.044(6) 0.034(5) 0.019(5) 0.003(4) -0.005(4) 0.004(4)
C49 0.032(5) 0.039(6) 0.029(5) 0.001(4) -0.002(4) 0.014(4)
C50 0.030(5) 0.039(6) 0.031(5) -0.002(4) 0.000(4) 0.008(4)
C51 0.036(5) 0.020(4) 0.015(4) 0.001(3) -0.001(4) 0.002(4)
C52 0.031(5) 0.026(5) 0.015(4) -0.004(3) -0.001(4) 0.000(4)
C53 0.036(5) 0.025(5) 0.027(5) -0.005(4) -0.010(4) 0.002(4)
C54 0.042(6) 0.026(5) 0.045(6) -0.006(4) -0.011(5) -0.004(4)
C55 0.033(5) 0.037(6) 0.032(5) -0.013(4) -0.006(4) -0.005(4)
C56 0.032(5) 0.046(6) 0.021(5) -0.014(4) -0.001(4) 0.010(5)
C57 0.027(5) 0.042(6) 0.026(5) -0.010(4) -0.004(4) 0.012(4)
Cl2 0.081(3) 0.084(3) 0.120(4) 0.008(3) -0.061(3) -0.002(2)
Cl1 0.131(5) 0.172(6) 0.079(3) -0.020(4) -0.012(3) 0.039(4)
C59 0.084(10) 0.052(8) 0.058(8) 0.003(6) -0.024(8) -0.009(7)

loop_
_atom_type_symbol
_atom_type_description
_atom_type_scat_dispersion_real
_atom_type_scat_dispersion_imag
_atom_type_scat_source
C C 0.0033 0.0016 'International Tables Vol C Tables 4.2.6.8 and 6.1.1.4'
H H 0.0000 0.0000 'International Tables Vol C Tables 4.2.6.8 and 6.1.1.4'
N N 0.0061 0.0033 'International Tables Vol C Tables 4.2.6.8 and 6.1.1.4'
O O 0.0106 0.0060 'International Tables Vol C Tables 4.2.6.8 and 6.1.1.4'
F F 0.0171 0.0103 'International Tables Vol C Tables 4.2.6.8 and 6.1.1.4'
P P 0.1023 0.0942 'International Tables Vol C Tables 4.2.6.8 and 6.1.1.4'
S S 0.1246 0.1234 'International Tables Vol C Tables 4.2.6.8 and 6.1.1.4'
Cl Cl 0.1484 0.1585 'International Tables Vol C Tables 4.2.6.8 and 6.1.1.4'
Au Au -2.0133 8.8022 'International Tables Vol C Tables 4.2.6.8 and 6.1.1.4'

loop_
_geom_angle_atom_site_label_1
_geom_angle_atom_site_label_2
_geom_angle_atom_site_label_3
_geom_angle
C1 Au1 P1 154.5(2)
C1 Au1 P2 127.7(2)
P1 Au1 P2 77.79(7)
C34 P1 C28 106.2(4)
C34 P1 C40 106.1(5)
C28 P1 C40 102.7(4)
C34 P1 Au1 114.0(3)
C28 P1 Au1 111.8(3)
C40 P1 Au1 115.0(3)
C46 P2 C33 101.3(4)
C46 P2 C52 104.5(4)
C33 P2 C52 102.5(4)
C46 P2 Au1 101.3(3)
C33 P2 Au1 100.7(3)
C52 P2 Au1 140.9(3)
C1 N1 C4 124.4(7)
C1 N1 C2 112.3(6)
C4 N1 C2 120.2(7)
C1 N2 C16 126.5(7)
C1 N2 C3 112.6(6)
C16 N2 C3 120.7(6)
N1 C1 N2 108.4(7)
N1 C1 Au1 122.5(6)
N2 C1 Au1 129.0(6)
N1 C2 C3 101.7(6)
N2 C3 C2 101.8(6)
C5 C4 C9 122.4(8)
C5 C4 N1 118.3(7)
C9 C4 N1 119.2(7)
C6 C5 C4 117.9(8)
C6 C5 C10 121.1(8)
C4 C5 C10 121.0(7)
C5 C6 C7 121.2(9)
C8 C7 C6 120.1(8)
C7 C8 C9 121.5(9)
C8 C9 C4 116.8(9)
C8 C9 C13 119.8(8)
C4 C9 C13 123.4(8)
C12 C10 C5 110.8(8)
C12 C10 C11 111.3(8)
C5 C10 C11 112.4(7)
C9 C13 C15 111.6(8)
C9 C13 C14 111.3(8)
C15 C13 C14 110.9(9)
C17 C16 C21 122.4(7)
C17 C16 N2 118.7(7)
C21 C16 N2 118.9(7)
C16 C17 C18 118.4(8)
C16 C17 C22 122.9(7)
C18 C17 C22 118.7(8)
C19 C18 C17 119.6(8)
C20 C19 C18 121.6(8)
C19 C20 C21 120.8(8)
C20 C21 C16 117.0(8)
C20 C21 C25 119.9(8)
C16 C21 C25 123.1(7)
C23 C22 C17 112.8(7)
C23 C22 C24 111.1(8)
C17 C22 C24 110.0(7)
C21 C25 C27 112.0(7)
C21 C25 C26 111.2(8)
C27 C25 C26 109.8(8)
C33 C28 C29 119.5(8)
C33 C28 P1 121.1(6)
C29 C28 P1 119.4(7)
C30 C29 C28 120.0(9)
C34 C39 C38 122.5(11)
C31 C30 C29 120.0(8)
C30 C31 C32 120.7(9)
C31 C32 C33 120.8(9)
C28 C33 C32 118.9(8)
C28 C33 P2 118.8(6)
C32 C33 P2 122.2(7)
C39 C34 C35 118.7(9)
C39 C34 P1 123.3(8)
C35 C34 P1 117.9(7)
C34 C35 C36 118.3(10)
C37 C36 C35 121.9(11)
C36 C37 C38 119.1(11)
C39 C38 C37 119.0(12)
C41 C40 C45 119.5(9)
C41 C40 P1 117.9(8)
C45 C40 P1 122.5(8)
C40 C41 C42 119.4(12)
C43 C42 C41 120.8(13)
C44 C43 C42 119.7(11)
C43 C44 C45 120.3(13)
C44 C45 C40 120.2(13)
C51 C46 C47 119.2(8)
C51 C46 P2 118.1(6)
C47 C46 P2 122.7(6)
C48 C47 C46 120.1(8)
C47 C48 C49 120.2(9)
C50 C49 C48 119.8(9)
C51 C50 C49 119.7(9)
C46 C51 C50 120.9(8)
C57 C52 C53 118.7(9)
C57 C52 P2 117.9(7)
C53 C52 P2 123.2(7)
C54 C53 C52 120.7(9)
C55 C54 C53 120.1(10)
C54 C55 C56 119.5(10)
C57 C56 C55 120.2(9)
C56 C57 C52 120.8(10)
F3A C58 F2B 79(3)
F3A C58 F1B 85.0(12)
F2B C58 F1B 121(3)
F3A C58 F2A 107.0(8)
F2B C58 F2A 29(3)
F1B C58 F2A 117.6(12)
F3A C58 F1A 104.0(8)
F2B C58 F1A 106(3)
F1B C58 F1A 27.1(10)
F2A C58 F1A 93.3(7)
F3A C58 F3B 36.5(13)
F2B C58 F3B 89(4)
F1B C58 F3B 109.7(18)
F2A C58 F3B 114.9(14)
F1A C58 F3B 135.1(15)
F3A C58 S1 124.6(8)
F2B C58 S1 126(3)
F1B C58 S1 109.8(11)
F2A C58 S1 111.2(6)
F1A C58 S1 112.1(6)
F3B C58 S1 90.3(14)
O3B S1 O2B 108.7(11)
O3B S1 O1B 108.7(12)
O2B S1 O1B 84.6(13)
O3B S1 O2A 110.6(8)
O2B S1 O2A 29.4(8)
O1B S1 O2A 110.7(11)
O3B S1 O3A 20.3(8)
O2B S1 O3A 122.7(9)
O1B S1 O3A 121.6(11)
O2A S1 O3A 114.7(7)
O3B S1 O1A 97.6(9)
O2B S1 O1A 99.7(11)
O1B S1 O1A 16.4(10)
O2A S1 O1A 126.8(8)
O3A S1 O1A 107.3(8)
O3B S1 C58 119.5(9)
O2B S1 C58 120.1(9)
O1B S1 C58 109.2(10)
O2A S1 C58 97.6(6)
O3A S1 C58 99.3(6)
O1A S1 C58 106.5(6)
Cl1 C59 Cl2 114.5(8)

loop_
_geom_bond_atom_site_label_1
_geom_bond_atom_site_label_2
_geom_bond_distance
Au1 C1 2.055(8)
Au1 P1 2.333(2)
Au1 P2 2.764(2)
P1 C34 1.816(10)
P1 C28 1.820(8)
P1 C40 1.823(9)
P2 C46 1.830(8)
P2 C33 1.834(9)
P2 C52 1.836(10)
N1 C1 1.340(10)
N1 C4 1.443(10)
N1 C2 1.489(10)
N2 C1 1.341(10)
N2 C16 1.437(10)
N2 C3 1.484(10)
C2 C3 1.527(11)
C4 C5 1.398(12)
C4 C9 1.406(12)
C5 C6 1.379(12)
C5 C10 1.527(13)
C6 C7 1.384(14)
C7 C8 1.371(14)
C8 C9 1.397(12)
C9 C13 1.500(13)
C10 C12 1.522(14)
C10 C11 1.537(13)
C13 C15 1.527(14)
C13 C14 1.528(14)
C16 C17 1.390(12)
C16 C21 1.415(12)
C17 C18 1.396(11)
C17 C22 1.525(12)
C18 C19 1.392(12)
C19 C20 1.366(13)
C20 C21 1.405(11)
C21 C25 1.502(12)
C22 C23 1.516(13)
C22 C24 1.534(12)
C25 C27 1.535(12)
C25 C26 1.537(13)
C28 C33 1.390(13)
C28 C29 1.422(12)
C29 C30 1.387(13)
C39 C34 1.372(15)
C39 C38 1.384(16)
C30 C31 1.369(14)
C31 C32 1.386(13)
C32 C33 1.401(12)
C34 C35 1.398(14)
C35 C36 1.399(15)
C36 C37 1.372(18)
C37 C38 1.386(17)
C40 C41 1.377(15)
C40 C45 1.393(15)
C41 C42 1.386(15)
C42 C43 1.37(2)
C43 C44 1.37(2)
C44 C45 1.375(16)
C46 C51 1.387(12)
C46 C47 1.400(12)
C47 C48 1.386(13)
C48 C49 1.396(13)
C49 C50 1.389(14)
C50 C51 1.388(13)
C52 C57 1.391(13)
C52 C53 1.395(13)
C53 C54 1.389(14)
C54 C55 1.381(14)
C55 C56 1.398(15)
C56 C57 1.378(14)
C58 F3A 1.225(13)
C58 F2B 1.23(6)
C58 F1B 1.37(2)
C58 F2A 1.430(10)
C58 F1A 1.498(12)
C58 F3B 1.54(4)
C58 S1 1.707(8)
S1 O3B 1.401(17)
S1 O2B 1.403(19)
S1 O1B 1.41(2)
S1 O2A 1.452(11)
S1 O3A 1.460(12)
S1 O1A 1.486(14)
Cl2 C59 1.741(15)
Cl1 C59 1.702(16)
